data_7212471
loop_
_publ_author_name
'Ling, Irene'
'Alias, Yatimah'
'Sobolev, Alexandre N.'
'Raston, Colin L.'

_publ_section_title
;
 Lanthanoid assisted self-assembly of imidazolium cations in organic
 bi-layers
;
_journal_issue 6
_journal_name_full CrystEngComm
_journal_page_first 1869
_journal_paper_doi 10.1039/c000487c
_journal_volume 12
_journal_year 2010
_chemical_formula_moiety '2(C28 H20 O16 S4), 4(C25 H22 P), Gd O8 H16, C6 H11 N2, 43(H2 O)'
_chemical_formula_sum 'C162 H241 Gd N2 O83 P4 S8'
_chemical_formula_weight 4082.18
_chemical_name_systematic
;
?
;
_space_group_IT_number 2
_symmetry_cell_setting triclinic
_symmetry_Int_Tables_number 2
_symmetry_space_group_name_Hall '-P 1'
_symmetry_space_group_name_H-M 'P -1'
_atom_sites_solution_hydrogens geom
_atom_sites_solution_primary direct
_atom_sites_solution_secondary difmap
_audit_creation_method SHELXL-97
_cell_angle_alpha 100.112(5)
_cell_angle_beta 102.224(4)
_cell_angle_gamma 97.190(5)
_cell_formula_units_Z 1
_cell_length_a 14.7508(8)
_cell_length_b 17.847(1)
_cell_length_c 22.1096(9)
_cell_measurement_reflns_used 14769
_cell_measurement_temperature 100(2)
_cell_measurement_theta_max 28.71
_cell_measurement_theta_min 2.62
_cell_volume 5519.9(5)
_computing_cell_refinement
;
CrysAlis RED, Oxford Diffraction Ltd.,
Version 1.171.32.29 (release 10-06-2008 CrysAlis171 .NET)
(compiled Jun 10 2008,16:49:55)
;
_computing_data_collection
;
CrysAlis RED, Oxford Diffraction Ltd.,
Version 1.171.32.29 (release 10-06-2008 CrysAlis171 .NET)
(compiled Jun 10 2008,16:49:55)
;
_computing_data_reduction
;
CrysAlis RED, Oxford Diffraction Ltd.,
Version 1.171.32.29 (release 10-06-2008 CrysAlis171 .NET)
(compiled Jun 10 2008,16:49:55)
;
_computing_molecular_graphics 'X-Seed 2.0 (Barbour, 2001)'
_computing_publication_material 'SHELXL-97 (Sheldrick, 2008)'
_computing_structure_refinement 'SHELXL-97 (Sheldrick, 2008)'
_computing_structure_solution 'SHELXS-97 (Sheldrick, 2008)'
_diffrn_ambient_temperature 100(2)
_diffrn_detector_area_resol_mean 10.4738
_diffrn_measured_fraction_theta_full 0.996
_diffrn_measured_fraction_theta_max 0.892
_diffrn_measurement_device_type 'Oxford Diffraction Gemini-R Ultra, Ruby CCD'
_diffrn_measurement_method '\w scans'
_diffrn_radiation_monochromator graphite
_diffrn_radiation_source 'Enhance (Mo) X-ray Source'
_diffrn_radiation_type MoK\a
_diffrn_radiation_wavelength 0.71073
_diffrn_reflns_av_R_equivalents 0.1070
_diffrn_reflns_av_sigmaI/netI 0.2017
_diffrn_reflns_limit_h_max 19
_diffrn_reflns_limit_h_min -19
_diffrn_reflns_limit_k_max 23
_diffrn_reflns_limit_k_min -23
_diffrn_reflns_limit_l_max 29
_diffrn_reflns_limit_l_min -28
_diffrn_reflns_number 92749
_diffrn_reflns_theta_full 25.00
_diffrn_reflns_theta_max 28.86
_diffrn_reflns_theta_min 2.64
_exptl_absorpt_coefficient_mu 0.488
_exptl_absorpt_correction_T_max 1.0000
_exptl_absorpt_correction_T_min 0.7253
_exptl_absorpt_correction_type multi-scan
_exptl_absorpt_process_details
;
CrysAlis RED, Oxford Diffraction Ltd.,
Version 1.171.32.29 (release 10-06-2008 CrysAlis171 .NET)
(compiled Jun 10 2008,16:49:55)
Empirical absorption correction using spherical harmonics,
implemented in SCALE3 ABSPACK scaling algorithm.
;
_exptl_crystal_colour colorless
_exptl_crystal_density_diffrn 1.228
_exptl_crystal_density_meas ?
_exptl_crystal_description needle
_exptl_crystal_F_000 2143
_exptl_crystal_size_max 0.45
_exptl_crystal_size_mid 0.38
_exptl_crystal_size_min 0.14
_refine_diff_density_max 1.314
_refine_diff_density_min -0.908
_refine_diff_density_rms 0.127
_refine_ls_extinction_method none
_refine_ls_goodness_of_fit_ref 1.003
_refine_ls_hydrogen_treatment constr
_refine_ls_matrix_type full
_refine_ls_number_parameters 1130
_refine_ls_number_reflns 25866
_refine_ls_number_restraints 135
_refine_ls_restrained_S_all 1.015
_refine_ls_R_factor_all 0.2676
_refine_ls_R_factor_gt 0.1569
_refine_ls_shift/su_max 0.000
_refine_ls_shift/su_mean 0.000
_refine_ls_structure_factor_coef Fsqd
_refine_ls_weighting_details 'calc w=1/[\s^2^(Fo^2^)+(0.0600P)^2^+75.0000P] where P=(Fo^2^+2Fc^2^)/3'
_refine_ls_weighting_scheme calc
_refine_ls_wR_factor_gt 0.3047
_refine_ls_wR_factor_ref 0.3560
_reflns_number_gt 12311
_reflns_number_total 25866
_reflns_threshold_expression >2sigma(I)
_cod_data_source_file c000487c.txt
_cod_data_source_block 250708a
_cod_depositor_comments
;
The following automatic conversions were performed:

'_exptl_crystal_density_meas' value 'not measured' was changed to '?'
- the value is perceived as not measured.

Automatic conversion script
Id: cif_fix_values 3008 2015-01-20 13:52:24Z robertas 
;
_cod_database_code 7212471

loop_
_symmetry_equiv_pos_as_xyz
'x, y, z'
'-x, -y, -z'

loop_
_atom_site_label
_atom_site_type_symbol
_atom_site_fract_x
_atom_site_fract_y
_atom_site_fract_z
_atom_site_U_iso_or_equiv
_atom_site_adp_type
_atom_site_occupancy
_atom_site_symmetry_multiplicity
_atom_site_calc_flag
_atom_site_refinement_flags
_atom_site_disorder_assembly
_atom_site_disorder_group
Gd1 Gd 0.49642(8) 0.06267(7) 0.52491(5) 0.0433(3) Uani 0.50 1 d P . .
O01W O 0.4168(10) 0.0982(8) 0.6106(6) 0.042(3) Uiso 0.50 1 d P A 1
O02W O 0.3479(12) 0.0982(10) 0.4753(8) 0.070(5) Uiso 0.50 1 d P . 1
O03W O 0.4375(18) -0.0418(14) 0.4383(12) 0.117(8) Uiso 0.50 1 d P . 1
O04W O 0.4522(14) -0.0480(12) 0.5677(9) 0.089(6) Uiso 0.50 1 d P . 1
O05W O 0.5575(11) 0.1121(10) 0.4448(7) 0.061(4) Uiso 0.50 1 d P . 1
O06W O 0.6178(13) -0.0142(10) 0.5105(8) 0.076(5) Uiso 0.50 1 d P . 1
O07W O 0.6324(11) 0.1069(9) 0.6157(7) 0.056(4) Uiso 0.50 1 d P . 1
O08W O 0.5181(12) 0.2027(10) 0.5520(8) 0.068(5) Uiso 0.50 1 d P A 1
O1 O -0.0607(4) -0.0926(3) 0.0990(3) 0.0335(14) Uani 1 1 d . . .
H1 H -0.1118 -0.0763 0.1014 0.050 Uiso 1 1 calc R . .
C11 C 0.0043(6) -0.0618(5) 0.1518(4) 0.030(2) Uani 1 1 d . . .
C12 C 0.0773(7) -0.0992(5) 0.1731(4) 0.033(2) Uani 1 1 d . . .
C13 C 0.1463(7) -0.0659(6) 0.2288(5) 0.041(2) Uani 1 1 d . . .
H13 H 0.1960 -0.0927 0.2424 0.050 Uiso 1 1 calc R . .
C14 C 0.1430(6) 0.0045(5) 0.2635(5) 0.040(2) Uani 1 1 d D B .
C15 C 0.0697(6) 0.0428(5) 0.2430(4) 0.035(2) Uani 1 1 d . . .
H15 H 0.0657 0.0904 0.2685 0.041 Uiso 1 1 calc R . .
C16 C 0.0029(7) 0.0145(5) 0.1873(4) 0.036(2) Uani 1 1 d . . .
S1 S 0.2250(2) 0.04702(17) 0.33409(15) 0.0613(8) Uani 1 1 d D . .
O11 O 0.3081(6) 0.0128(6) 0.3314(5) 0.074(2) Uiso 0.67 1 d PD B 1
O12 O 0.2435(7) 0.1271(5) 0.3359(5) 0.074(2) Uiso 0.67 1 d PD B 1
O13 O 0.1863(7) 0.0282(6) 0.3837(4) 0.074(2) Uiso 0.67 1 d PD B 1
O11' O 0.2775(11) -0.0079(8) 0.3537(7) 0.085(5) Uiso 0.33 1 d PD B 2
O12' O 0.2810(11) 0.1107(9) 0.3201(7) 0.085(5) Uiso 0.33 1 d PD B 2
O13' O 0.1715(10) 0.0751(12) 0.3777(6) 0.085(5) Uiso 0.33 1 d PD B 2
C10 C 0.0841(6) -0.1789(5) 0.1364(5) 0.034(2) Uani 1 1 d . . .
H10A H 0.0614 -0.1812 0.0906 0.041 Uiso 1 1 calc R . .
H10B H 0.1510 -0.1854 0.1444 0.041 Uiso 1 1 calc R . .
O2 O -0.1169(5) -0.2309(4) 0.0878(3) 0.0411(16) Uani 1 1 d . . .
H2 H -0.0929 -0.1834 0.0950 0.062 Uiso 1 1 calc R . .
C21 C -0.0684(7) -0.2649(5) 0.1305(4) 0.035(2) Uani 1 1 d . . .
C22 C -0.1199(7) -0.3294(5) 0.1465(5) 0.038(2) Uani 1 1 d . . .
C23 C -0.0691(8) -0.3678(5) 0.1878(5) 0.046(3) Uani 1 1 d . . .
H23 H -0.1018 -0.4099 0.2000 0.055 Uiso 1 1 calc R . .
C24 C 0.0282(7) -0.3474(5) 0.2124(5) 0.047(3) Uani 1 1 d D C .
C25 C 0.0743(7) -0.2848(5) 0.1960(5) 0.038(2) Uani 1 1 d . . .
H25 H 0.1399 -0.2685 0.2138 0.046 Uiso 1 1 calc R . .
C26 C 0.0275(6) -0.2455(5) 0.1545(5) 0.036(2) Uani 1 1 d . . .
S2 S 0.0879(2) -0.40465(18) 0.25838(19) 0.0792(11) Uani 1 1 d D . .
O21 O 0.1801(6) -0.3648(6) 0.2868(5) 0.068(2) Uiso 0.67 1 d PD C 1
O22 O 0.0337(7) -0.4274(6) 0.2983(4) 0.068(2) Uiso 0.67 1 d PD C 1
O23 O 0.0936(7) -0.4726(5) 0.2108(4) 0.068(2) Uiso 0.67 1 d PD C 1
O21' O 0.0451(12) -0.4821(5) 0.2364(8) 0.087(5) Uiso 0.33 1 d PD C 2
O22' O 0.1844(6) -0.3892(11) 0.2580(9) 0.087(5) Uiso 0.33 1 d PD C 2
O23' O 0.0772(14) -0.3768(11) 0.3224(5) 0.087(5) Uiso 0.33 1 d PD C 2
C20 C -0.2228(7) -0.3531(5) 0.1206(5) 0.043(2) Uani 1 1 d . . .
H20A H -0.2406 -0.4068 0.1250 0.051 Uiso 1 1 calc R . .
H20B H -0.2371 -0.3529 0.0748 0.051 Uiso 1 1 calc R . .
O3 O -0.2982(5) -0.2288(4) 0.0697(3) 0.0414(16) Uani 1 1 d . . .
H3 H -0.2468 -0.2437 0.0660 0.062 Uiso 1 1 calc R . .
C31 C -0.3163(7) -0.2407(5) 0.1251(4) 0.036(2) Uani 1 1 d . . .
C32 C -0.3658(6) -0.1930(5) 0.1563(4) 0.031(2) Uani 1 1 d . . .
C33 C -0.3895(6) -0.2078(5) 0.2098(4) 0.032(2) Uani 1 1 d . . .
H33 H -0.4248 -0.1752 0.2305 0.038 Uiso 1 1 calc R . .
C34 C -0.3623(5) -0.2703(4) 0.2347(4) 0.032(2) Uani 1 1 d D D .
C35 C -0.3086(6) -0.3156(5) 0.2061(4) 0.032(2) Uani 1 1 d . . .
H35 H -0.2879 -0.3567 0.2244 0.038 Uiso 1 1 calc R . .
C36 C -0.2836(6) -0.3031(5) 0.1513(4) 0.034(2) Uani 1 1 d . . .
S3 S -0.39813(19) -0.29202(15) 0.30135(13) 0.0462(7) Uani 1 1 d D . .
O31 O -0.4593(6) -0.2419(5) 0.3163(4) 0.0743(19) Uiso 0.75 1 d PD D 1
O32 O -0.4458(7) -0.3695(5) 0.2827(5) 0.0743(19) Uiso 0.75 1 d PD D 1
O33 O -0.3167(6) -0.2841(6) 0.3492(4) 0.0743(19) Uiso 0.75 1 d PD D 1
O31' O -0.3649(15) -0.3591(9) 0.3134(9) 0.073(6) Uiso 0.25 1 d PD D 2
O32' O -0.3594(15) -0.2282(8) 0.3513(5) 0.073(6) Uiso 0.25 1 d PD D 2
O33' O -0.4972(6) -0.3026(14) 0.2862(8) 0.073(6) Uiso 0.25 1 d PD D 2
C30 C -0.3862(6) -0.1190(5) 0.1341(4) 0.030(2) Uani 1 1 d . . .
H30A H -0.3868 -0.1253 0.0886 0.036 Uiso 1 1 calc R . .
H30B H -0.4493 -0.1098 0.1391 0.036 Uiso 1 1 calc R . .
O4 O -0.2280(4) -0.0624(3) 0.0924(3) 0.0321(14) Uani 1 1 d . . .
H4 H -0.2550 -0.1093 0.0842 0.048 Uiso 1 1 calc R . .
C41 C -0.2356(6) -0.0272(5) 0.1501(4) 0.0272(19) Uani 1 1 d . . .
C42 C -0.1627(6) 0.0350(5) 0.1870(4) 0.031(2) Uani 1 1 d . . .
C43 C -0.1732(6) 0.0691(5) 0.2449(4) 0.031(2) Uani 1 1 d . . .
H43 H -0.1250 0.1091 0.2711 0.037 Uiso 1 1 calc R . .
C44 C -0.2514(7) 0.0475(5) 0.2663(4) 0.035(2) Uani 1 1 d . . .
C45 C -0.3216(6) -0.0111(5) 0.2309(4) 0.033(2) Uani 1 1 d . . .
H45 H -0.3751 -0.0254 0.2465 0.040 Uiso 1 1 calc R . .
C46 C -0.3141(6) -0.0503(5) 0.1710(4) 0.030(2) Uani 1 1 d . . .
S4 S -0.2610(2) 0.09716(18) 0.34079(13) 0.0533(7) Uani 1 1 d . . .
O41 O -0.3437(6) 0.0593(6) 0.3517(4) 0.080(3) Uani 1 1 d . . .
O42 O -0.1785(6) 0.0950(6) 0.3844(4) 0.090(3) Uani 1 1 d . . .
O43 O -0.2711(8) 0.1758(5) 0.3330(5) 0.090(3) Uani 1 1 d . . .
C40 C -0.0759(6) 0.0580(5) 0.1645(4) 0.0260(18) Uani 1 1 d . . .
H40A H -0.0535 0.1142 0.1802 0.031 Uiso 1 1 calc R . .
H40B H -0.0920 0.0477 0.1177 0.031 Uiso 1 1 calc R . .
C1 C -0.1282(11) -0.1251(9) 0.2742(7) 0.026(4) Uiso 0.50 1 d P . .
H1A H -0.1936 -0.1513 0.2643 0.039 Uiso 0.50 1 calc PR . .
H1B H -0.1074 -0.1257 0.2349 0.039 Uiso 0.50 1 calc PR . .
H1C H -0.1236 -0.0715 0.2961 0.039 Uiso 0.50 1 calc PR . .
N1 N -0.0714(10) -0.1629(8) 0.3129(6) 0.042(4) Uiso 0.50 1 d PG . .
C2 C 0.0208(10) -0.1377(9) 0.3320(8) 0.071(7) Uiso 0.50 1 d PG . .
H2A H 0.0537 -0.0931 0.3233 0.085 Uiso 0.50 1 calc PR . .
N2 N 0.0587(11) -0.1858(10) 0.3654(8) 0.070(6) Uiso 0.50 1 d PG . .
C3 C -0.0100(13) -0.2407(11) 0.3669(9) 0.100(10) Uiso 0.50 1 d PG . .
H3A H -0.0028 -0.2828 0.3876 0.120 Uiso 0.50 1 calc PR . .
C4 C -0.0903(11) -0.2265(10) 0.3344(8) 0.072(7) Uiso 0.50 1 d PG . .
H4A H -0.1508 -0.2567 0.3278 0.086 Uiso 0.50 1 calc PR . .
C5 C 0.155(3) -0.180(2) 0.3990(17) 0.114(12) Uiso 0.50 1 d P . .
H5A H 0.1660 -0.2330 0.4029 0.137 Uiso 0.50 1 calc PR . .
H5B H 0.1957 -0.1626 0.3719 0.137 Uiso 0.50 1 calc PR . .
C6 C 0.189(2) -0.1325(19) 0.4594(15) 0.098(10) Uiso 0.50 1 d P . .
H6A H 0.2545 -0.1362 0.4761 0.147 Uiso 0.50 1 calc PR . .
H6B H 0.1508 -0.1491 0.4877 0.147 Uiso 0.50 1 calc PR . .
H6C H 0.1834 -0.0789 0.4567 0.147 Uiso 0.50 1 calc PR . .
P1A P 0.32081(19) 0.48138(14) 0.13883(14) 0.0414(6) Uani 1 1 d . . .
C10A C 0.3332(8) 0.5808(5) 0.1802(5) 0.043(2) Uani 1 1 d . . .
H10C H 0.2828 0.5856 0.2032 0.051 Uiso 1 1 calc R . .
H10D H 0.3945 0.5953 0.2117 0.051 Uiso 1 1 calc R . .
C11A C 0.3277(7) 0.6352(5) 0.1351(5) 0.039(2) Uani 1 1 d . . .
C12A C 0.2421(7) 0.6523(5) 0.1077(5) 0.043(2) Uani 1 1 d . . .
H12A H 0.1875 0.6333 0.1204 0.052 Uiso 1 1 calc R . .
C13A C 0.2338(8) 0.6970(5) 0.0616(5) 0.051(3) Uani 1 1 d . . .
H13A H 0.1747 0.7092 0.0431 0.062 Uiso 1 1 calc R . .
C14A C 0.3159(9) 0.7234(5) 0.0432(6) 0.053(3) Uani 1 1 d . . .
H14A H 0.3119 0.7517 0.0104 0.064 Uiso 1 1 calc R . .
C15A C 0.4007(7) 0.7088(5) 0.0721(5) 0.041(2) Uani 1 1 d . . .
H15A H 0.4558 0.7293 0.0608 0.049 Uiso 1 1 calc R . .
C16A C 0.4079(7) 0.6642(5) 0.1181(5) 0.040(2) Uani 1 1 d . . .
H16A H 0.4675 0.6538 0.1377 0.048 Uiso 1 1 calc R . .
C21A C 0.4224(8) 0.4678(6) 0.1086(6) 0.053(3) Uani 1 1 d . . .
C22A C 0.5116(8) 0.4939(6) 0.1472(7) 0.063(4) Uani 1 1 d . . .
H22A H 0.5183 0.5231 0.1887 0.076 Uiso 1 1 calc R . .
C23A C 0.5906(10) 0.4789(6) 0.1274(9) 0.085(5) Uani 1 1 d . . .
H23A H 0.6513 0.4972 0.1549 0.102 Uiso 1 1 calc R . .
C24A C 0.5814(11) 0.4371(7) 0.0673(9) 0.078(5) Uani 1 1 d . . .
H24A H 0.6355 0.4256 0.0531 0.093 Uiso 1 1 calc R . .
C25A C 0.4949(14) 0.4125(9) 0.0288(8) 0.095(5) Uani 1 1 d . . .
H25A H 0.4889 0.3855 -0.0133 0.115 Uiso 1 1 calc R . .
C26A C 0.4147(11) 0.4256(7) 0.0491(6) 0.072(4) Uani 1 1 d . . .
H26A H 0.3543 0.4054 0.0218 0.086 Uiso 1 1 calc R . .
C31A C 0.3145(8) 0.4179(6) 0.1940(6) 0.052(3) Uani 1 1 d . . .
C32A C 0.2570(10) 0.4292(7) 0.2351(6) 0.068(4) Uani 1 1 d . . .
H32A H 0.2202 0.4693 0.2342 0.082 Uiso 1 1 calc R . .
C33A C 0.2533(11) 0.3805(9) 0.2787(7) 0.089(5) Uani 1 1 d . . .
H33A H 0.2146 0.3880 0.3079 0.106 Uiso 1 1 calc R . .
C34A C 0.3059(13) 0.3224(10) 0.2788(8) 0.096(6) Uani 1 1 d . . .
H34A H 0.3035 0.2893 0.3079 0.115 Uiso 1 1 calc R . .
C35A C 0.3611(9) 0.3122(7) 0.2376(8) 0.081(5) Uani 1 1 d . . .
H35A H 0.3966 0.2713 0.2383 0.097 Uiso 1 1 calc R . .
C36A C 0.3680(8) 0.3595(7) 0.1940(6) 0.065(4) Uani 1 1 d . . .
H36A H 0.4077 0.3518 0.1656 0.079 Uiso 1 1 calc R . .
C41A C 0.2175(8) 0.4601(5) 0.0755(5) 0.045(3) Uani 1 1 d . . .
C42A C 0.1375(8) 0.4141(5) 0.0788(5) 0.047(3) Uani 1 1 d . . .
H42A H 0.1374 0.3920 0.1149 0.057 Uiso 1 1 calc R . .
C43A C 0.0562(8) 0.3994(6) 0.0295(6) 0.053(3) Uani 1 1 d . . .
H43A H 0.0013 0.3675 0.0324 0.064 Uiso 1 1 calc R . .
C44A C 0.0556(9) 0.4305(6) -0.0225(5) 0.051(3) Uani 1 1 d . . .
H44A H 0.0005 0.4201 -0.0560 0.061 Uiso 1 1 calc R . .
C45A C 0.1358(9) 0.4777(6) -0.0267(5) 0.050(3) Uani 1 1 d . . .
H45A H 0.1352 0.5000 -0.0627 0.060 Uiso 1 1 calc R . .
C46A C 0.2162(7) 0.4919(5) 0.0216(5) 0.041(2) Uani 1 1 d . . .
H46A H 0.2711 0.5234 0.0183 0.049 Uiso 1 1 calc R . .
P1B P 0.29878(15) 0.01903(11) 0.06827(10) 0.0223(5) Uani 1 1 d . . .
C10B C 0.3881(5) 0.0425(5) 0.0268(4) 0.0263(18) Uani 1 1 d . . .
H10E H 0.4124 -0.0052 0.0127 0.032 Uiso 1 1 calc R . .
H10F H 0.3584 0.0600 -0.0115 0.032 Uiso 1 1 calc R . .
C11B C 0.4707(6) 0.1040(5) 0.0649(4) 0.0279(19) Uani 1 1 d . . .
C12B C 0.5467(6) 0.0844(5) 0.1054(4) 0.033(2) Uani 1 1 d . . .
H12B H 0.5455 0.0319 0.1086 0.040 Uiso 1 1 calc R . .
C13B C 0.6226(6) 0.1380(6) 0.1406(4) 0.039(2) Uani 1 1 d . . .
H13B H 0.6725 0.1237 0.1687 0.047 Uiso 1 1 calc R . .
C14B C 0.6242(7) 0.2130(6) 0.1341(5) 0.047(3) Uani 1 1 d . . .
H14B H 0.6763 0.2512 0.1578 0.056 Uiso 1 1 calc R . .
C15B C 0.5521(7) 0.2341(6) 0.0939(5) 0.049(3) Uani 1 1 d . . .
H15B H 0.5551 0.2864 0.0899 0.059 Uiso 1 1 calc R . .
C16B C 0.4755(6) 0.1802(5) 0.0594(4) 0.032(2) Uani 1 1 d . . .
H16B H 0.4258 0.1954 0.0317 0.038 Uiso 1 1 calc R . .
C21B C 0.2461(5) 0.1021(4) 0.0911(4) 0.0231(17) Uani 1 1 d . . .
C22B C 0.2337(6) 0.1566(5) 0.0531(4) 0.0265(19) Uani 1 1 d . . .
H22B H 0.2542 0.1507 0.0148 0.032 Uiso 1 1 calc R . .
C23B C 0.1922(6) 0.2183(5) 0.0710(4) 0.030(2) Uani 1 1 d . . .
H23B H 0.1847 0.2557 0.0454 0.036 Uiso 1 1 calc R . .
C24B C 0.1615(6) 0.2266(5) 0.1252(4) 0.031(2) Uani 1 1 d . . .
H24B H 0.1339 0.2704 0.1375 0.037 Uiso 1 1 calc R . .
C25B C 0.1699(7) 0.1716(5) 0.1631(4) 0.036(2) Uani 1 1 d . . .
H25B H 0.1463 0.1770 0.2001 0.043 Uiso 1 1 calc R . .
C26B C 0.2126(6) 0.1098(5) 0.1463(4) 0.030(2) Uani 1 1 d . . .
H26B H 0.2194 0.0724 0.1720 0.036 Uiso 1 1 calc R . .
C31B C 0.2108(6) -0.0568(4) 0.0152(4) 0.0235(18) Uani 1 1 d . . .
C32B C 0.2389(6) -0.1130(5) -0.0260(4) 0.030(2) Uani 1 1 d . . .
H32B H 0.3024 -0.1090 -0.0293 0.035 Uiso 1 1 calc R . .
C33B C 0.1709(6) -0.1751(5) -0.0621(4) 0.030(2) Uani 1 1 d . . .
H33B H 0.1881 -0.2146 -0.0900 0.036 Uiso 1 1 calc R . .
C34B C 0.0803(6) -0.1793(5) -0.0574(4) 0.032(2) Uani 1 1 d . . .
H34B H 0.0353 -0.2223 -0.0823 0.038 Uiso 1 1 calc R . .
C35B C 0.0509(6) -0.1229(5) -0.0175(4) 0.032(2) Uani 1 1 d . . .
H35B H -0.0131 -0.1268 -0.0154 0.038 Uiso 1 1 calc R . .
C36B C 0.1171(6) -0.0615(5) 0.0187(4) 0.0289(19) Uani 1 1 d . . .
H36B H 0.0989 -0.0221 0.0461 0.035 Uiso 1 1 calc R . .
C41B C 0.3487(5) -0.0160(5) 0.1375(4) 0.0224(17) Uani 1 1 d . . .
C42B C 0.3320(5) -0.0948(5) 0.1374(4) 0.0249(18) Uani 1 1 d . . .
H42B H 0.2947 -0.1302 0.1009 0.030 Uiso 1 1 calc R . .
C43B C 0.3697(6) -0.1206(6) 0.1903(5) 0.035(2) Uani 1 1 d . . .
H43B H 0.3589 -0.1742 0.1901 0.043 Uiso 1 1 calc R . .
C44B C 0.4227(7) -0.0705(6) 0.2434(5) 0.043(3) Uani 1 1 d . . .
H44B H 0.4477 -0.0889 0.2802 0.052 Uiso 1 1 calc R . .
C45B C 0.4400(7) 0.0084(6) 0.2433(4) 0.045(3) Uani 1 1 d . . .
H45B H 0.4782 0.0435 0.2798 0.054 Uiso 1 1 calc R . .
C46B C 0.4023(7) 0.0350(6) 0.1910(4) 0.038(2) Uani 1 1 d . . .
H46B H 0.4131 0.0888 0.1915 0.045 Uiso 1 1 calc R . .
O09W O -0.1944(5) -0.6092(5) 0.1234(4) 0.069(2) Uani 1 1 d . . .
O10W O 0.3341(7) -0.2445(5) 0.2948(5) 0.087(3) Uani 1 1 d . . .
O11W O -0.0009(6) -0.6337(5) 0.1675(5) 0.084(3) Uani 1 1 d . . .
O12W O 0.0025(8) -0.7374(5) 0.2488(5) 0.099(3) Uani 1 1 d . . .
O13W O -0.4562(8) 0.2082(7) 0.2811(7) 0.135(5) Uani 1 1 d . . .
O14W O 0.3081(11) -0.4173(8) 0.3798(6) 0.154(5) Uani 1 1 d . . .
O15W O 0.4444(9) 0.1898(8) 0.3694(7) 0.142(5) Uani 1 1 d . . .
O16W O 0.1292(10) 0.2347(6) 0.3542(5) 0.122(4) Uani 1 1 d . . .
O17W O -0.2452(8) -0.6046(7) 0.2385(7) 0.128(4) Uani 1 1 d . . .
O18W O -0.1627(10) 0.2863(8) 0.2899(8) 0.164(6) Uani 1 1 d . . .
O19W O 0.0028(13) 0.1846(11) 0.4267(8) 0.118(6) Uiso 0.67 1 d P . .
O20W O 0.4688(16) 0.3366(13) 0.4269(10) 0.151(8) Uiso 0.67 1 d P . .
O21W O -0.1659(12) -0.4585(10) 0.2870(8) 0.109(5) Uiso 0.67 1 d P . .
O22W O 0.3733(17) -0.3050(14) 0.4848(11) 0.118(8) Uiso 0.50 1 d P . .
O23W O 0.119(2) 0.1003(16) 0.4819(13) 0.140(9) Uiso 0.50 1 d P . .
O24W O 0.2024(16) 0.3834(13) 0.6052(10) 0.104(7) Uiso 0.50 1 d P . .
O25W O 0.3183(19) 0.2406(16) 0.5240(13) 0.135(9) Uiso 0.50 1 d P . .
O26W O -0.263(2) 0.2870(17) 0.4456(13) 0.145(10) Uiso 0.50 1 d P . .
O27W O 0.2681(19) 0.3397(16) 0.4481(12) 0.135(9) Uiso 0.50 1 d P . .
O28W O 0.465(2) -0.4532(17) 0.3491(13) 0.145(10) Uiso 0.50 1 d P . .
O29W O 0.028(2) 0.328(2) 0.5067(16) 0.114(11) Uiso 0.33 1 d P . .
O30W O 0.088(4) 0.030(3) 0.565(2) 0.126(17) Uiso 0.25 1 d P . .
O31W O -0.4152(12) 0.3528(10) 0.2522(9) 0.130(6) Uiso 0.75 1 d P E 1
O32W O 0.2307(18) -0.5145(15) 0.4467(12) 0.124(8) Uiso 0.50 1 d P F 1
O33W O 0.2727(19) -0.4656(16) 0.5760(12) 0.131(9) Uiso 0.50 1 d P G 1
O34W O -0.4440(15) 0.4281(13) 0.3596(10) 0.103(7) Uiso 0.50 1 d P H 1
O35W O 0.2244(18) 0.0615(15) 0.5881(12) 0.124(8) Uiso 0.50 1 d P I 1
O36W O -0.070(4) 0.391(3) 0.484(3) 0.15(2) Uiso 0.25 1 d P J 1
O37W O 0.2371(13) -0.5379(11) 0.5234(9) 0.137(6) Uiso 0.75 1 d P K 2
O38W O -0.099(3) 0.404(2) 0.4005(17) 0.193(14) Uiso 0.50 1 d P L 2
O39W O 0.339(2) 0.0811(17) 0.5959(14) 0.146(10) Uiso 0.50 1 d P M 2
O40W O -0.397(2) 0.380(2) 0.3071(17) 0.105(10) Uiso 0.33 1 d P N 2
O41W O 0.565(3) 0.186(2) 0.6033(17) 0.112(11) Uiso 0.33 1 d P O 2

loop_
_atom_site_aniso_label
_atom_site_aniso_U_11
_atom_site_aniso_U_22
_atom_site_aniso_U_33
_atom_site_aniso_U_23
_atom_site_aniso_U_13
_atom_site_aniso_U_12
Gd1 0.0471(6) 0.0577(7) 0.0264(5) 0.0088(5) 0.0104(4) 0.0111(5)
O1 0.031(3) 0.031(3) 0.041(4) 0.007(3) 0.013(3) 0.005(3)
C11 0.039(5) 0.028(5) 0.034(5) 0.015(4) 0.021(4) 0.011(4)
C12 0.043(6) 0.025(5) 0.044(5) 0.019(4) 0.026(5) 0.014(4)
C13 0.033(5) 0.040(6) 0.068(7) 0.033(5) 0.023(5) 0.019(5)
C14 0.036(6) 0.041(6) 0.055(6) 0.031(5) 0.014(5) 0.011(5)
C15 0.039(6) 0.027(5) 0.036(5) 0.007(4) 0.015(4) -0.008(4)
C16 0.043(6) 0.031(5) 0.044(6) 0.017(4) 0.029(5) 0.001(4)
S1 0.0494(18) 0.0547(18) 0.069(2) 0.0189(15) -0.0045(15) -0.0084(15)
C10 0.028(5) 0.028(5) 0.063(6) 0.020(4) 0.033(5) 0.010(4)
O2 0.057(4) 0.028(3) 0.042(4) 0.009(3) 0.020(3) 0.004(3)
C21 0.052(6) 0.023(5) 0.040(5) 0.006(4) 0.028(5) 0.013(4)
C22 0.047(6) 0.021(5) 0.052(6) 0.006(4) 0.028(5) 0.009(4)
C23 0.063(7) 0.021(5) 0.072(7) 0.014(5) 0.050(6) 0.014(5)
C24 0.054(7) 0.036(6) 0.072(7) 0.026(5) 0.034(6) 0.029(5)
C25 0.032(5) 0.031(5) 0.065(7) 0.015(5) 0.028(5) 0.018(4)
C26 0.033(5) 0.023(5) 0.066(7) 0.013(4) 0.034(5) 0.010(4)
S2 0.075(2) 0.0528(19) 0.136(3) 0.060(2) 0.040(2) 0.0275(18)
C20 0.058(7) 0.023(5) 0.052(6) 0.006(4) 0.028(5) -0.001(5)
O3 0.051(4) 0.036(4) 0.038(4) 0.007(3) 0.020(3) -0.005(3)
C31 0.034(5) 0.028(5) 0.036(5) -0.003(4) 0.003(4) -0.010(4)
C32 0.020(4) 0.031(5) 0.042(5) 0.008(4) 0.005(4) 0.002(4)
C33 0.029(5) 0.022(4) 0.045(5) 0.004(4) 0.015(4) -0.001(4)
C34 0.022(5) 0.032(5) 0.042(5) 0.007(4) 0.012(4) 0.000(4)
C35 0.024(5) 0.024(5) 0.045(5) 0.008(4) 0.006(4) -0.004(4)
C36 0.026(5) 0.029(5) 0.041(5) 0.003(4) 0.010(4) -0.007(4)
S3 0.0535(17) 0.0478(16) 0.0485(15) 0.0210(13) 0.0255(13) 0.0123(13)
C30 0.020(4) 0.026(5) 0.050(6) 0.012(4) 0.013(4) 0.010(4)
O4 0.037(4) 0.025(3) 0.031(3) 0.005(3) 0.004(3) -0.005(3)
C41 0.028(5) 0.025(4) 0.033(5) 0.016(4) 0.007(4) 0.009(4)
C42 0.038(5) 0.030(5) 0.031(5) 0.017(4) 0.011(4) 0.008(4)
C43 0.025(5) 0.024(5) 0.044(5) 0.011(4) 0.005(4) 0.006(4)
C44 0.035(5) 0.033(5) 0.036(5) 0.006(4) 0.006(4) 0.011(4)
C45 0.028(5) 0.035(5) 0.044(5) 0.018(4) 0.015(4) 0.012(4)
C46 0.022(5) 0.031(5) 0.041(5) 0.016(4) 0.005(4) 0.010(4)
S4 0.0499(18) 0.065(2) 0.0426(16) -0.0018(13) 0.0206(14) 0.0046(15)
O41 0.077(6) 0.108(7) 0.054(5) -0.005(5) 0.040(5) 0.002(5)
O42 0.066(6) 0.149(10) 0.043(5) -0.006(5) 0.009(4) 0.016(6)
O43 0.134(9) 0.053(5) 0.098(7) 0.007(5) 0.066(7) 0.022(6)
C40 0.026(5) 0.019(4) 0.039(5) 0.011(4) 0.016(4) 0.006(4)
P1A 0.0424(16) 0.0202(12) 0.0642(18) 0.0106(12) 0.0187(13) 0.0025(11)
C10A 0.052(6) 0.019(5) 0.060(7) 0.001(4) 0.024(5) 0.009(4)
C11A 0.048(6) 0.014(4) 0.049(6) -0.007(4) 0.016(5) -0.002(4)
C12A 0.038(6) 0.026(5) 0.064(7) -0.001(5) 0.018(5) 0.004(4)
C13A 0.057(7) 0.024(5) 0.065(7) -0.004(5) -0.002(6) 0.026(5)
C14A 0.074(9) 0.017(5) 0.067(8) -0.001(5) 0.016(7) 0.014(5)
C15A 0.033(6) 0.012(4) 0.074(7) 0.000(4) 0.009(5) 0.004(4)
C16A 0.039(6) 0.011(4) 0.062(7) 0.000(4) 0.004(5) 0.003(4)
C21A 0.054(7) 0.027(5) 0.092(9) 0.026(6) 0.040(7) 0.002(5)
C22A 0.044(7) 0.020(5) 0.130(11) 0.009(6) 0.047(7) -0.012(5)
C23A 0.086(10) 0.011(5) 0.174(16) 0.023(7) 0.069(11) -0.003(6)
C24A 0.084(11) 0.036(7) 0.152(15) 0.046(9) 0.079(11) 0.030(7)
C25A 0.141(16) 0.088(11) 0.091(11) 0.028(9) 0.058(12) 0.082(12)
C26A 0.107(11) 0.058(8) 0.070(8) 0.017(6) 0.035(8) 0.060(8)
C31A 0.042(6) 0.045(6) 0.071(8) 0.029(6) 0.011(6) -0.012(5)
C32A 0.081(10) 0.051(7) 0.067(8) 0.019(6) 0.012(7) -0.008(7)
C33A 0.091(11) 0.092(11) 0.072(9) 0.031(9) 0.019(8) -0.045(10)
C34A 0.090(13) 0.083(12) 0.109(13) 0.060(10) -0.002(10) -0.020(10)
C35A 0.050(8) 0.048(8) 0.138(14) 0.050(9) -0.011(9) -0.009(6)
C36A 0.034(6) 0.050(7) 0.105(10) 0.040(7) -0.006(6) -0.014(5)
C41A 0.060(7) 0.024(5) 0.061(7) 0.017(5) 0.024(6) 0.022(5)
C42A 0.059(7) 0.011(4) 0.072(7) 0.012(4) 0.011(6) 0.006(4)
C43A 0.050(7) 0.029(6) 0.075(8) 0.013(5) 0.001(6) 0.010(5)
C44A 0.063(8) 0.030(6) 0.059(7) 0.000(5) 0.008(6) 0.025(6)
C45A 0.083(9) 0.032(6) 0.045(6) 0.006(5) 0.022(6) 0.037(6)
C46A 0.044(6) 0.029(5) 0.053(6) 0.000(4) 0.020(5) 0.013(5)
P1B 0.0215(11) 0.0147(10) 0.0300(11) 0.0066(8) 0.0070(9) -0.0032(8)
C10B 0.020(4) 0.028(5) 0.034(5) 0.013(4) 0.011(4) -0.002(4)
C11B 0.024(5) 0.028(5) 0.035(5) 0.002(4) 0.018(4) 0.002(4)
C12B 0.031(5) 0.028(5) 0.047(6) 0.015(4) 0.012(4) 0.012(4)
C13B 0.026(5) 0.044(6) 0.040(5) 0.016(5) -0.003(4) -0.011(4)
C14B 0.040(6) 0.034(6) 0.052(6) 0.000(5) 0.005(5) -0.022(5)
C15B 0.041(6) 0.028(5) 0.080(8) 0.025(5) 0.013(6) -0.004(5)
C16B 0.031(5) 0.023(4) 0.050(6) 0.021(4) 0.014(4) 0.009(4)
C21B 0.019(4) 0.012(4) 0.036(5) -0.001(3) 0.009(4) -0.002(3)
C22B 0.020(4) 0.026(4) 0.027(4) 0.006(4) -0.003(3) -0.008(4)
C23B 0.032(5) 0.019(4) 0.039(5) 0.011(4) 0.008(4) 0.002(4)
C24B 0.027(5) 0.012(4) 0.051(6) 0.002(4) 0.011(4) -0.002(4)
C25B 0.043(6) 0.014(4) 0.046(6) -0.004(4) 0.019(5) -0.008(4)
C26B 0.037(5) 0.018(4) 0.036(5) 0.008(4) 0.013(4) -0.007(4)
C31B 0.023(4) 0.014(4) 0.029(4) 0.004(3) 0.003(4) -0.005(3)
C32B 0.023(5) 0.024(4) 0.048(5) 0.013(4) 0.016(4) 0.004(4)
C33B 0.037(5) 0.014(4) 0.039(5) 0.009(4) 0.005(4) 0.008(4)
C34B 0.037(5) 0.017(4) 0.038(5) 0.012(4) 0.003(4) -0.004(4)
C35B 0.024(5) 0.031(5) 0.037(5) 0.009(4) 0.010(4) -0.012(4)
C36B 0.030(5) 0.027(5) 0.031(5) 0.010(4) 0.008(4) 0.005(4)
C41B 0.016(4) 0.026(4) 0.030(4) 0.015(4) 0.007(3) 0.005(3)
C42B 0.018(4) 0.027(4) 0.030(5) 0.009(4) 0.008(4) 0.000(3)
C43B 0.035(5) 0.039(5) 0.050(6) 0.027(5) 0.024(5) 0.023(5)
C44B 0.043(6) 0.055(7) 0.049(6) 0.027(5) 0.022(5) 0.029(5)
C45B 0.043(6) 0.057(7) 0.028(5) 0.000(5) 0.008(4) 0.001(5)
C46B 0.043(6) 0.036(5) 0.032(5) 0.012(4) 0.006(4) -0.007(4)
O09W 0.040(5) 0.060(5) 0.098(6) 0.028(5) -0.004(4) -0.011(4)
O10W 0.094(7) 0.072(6) 0.094(7) 0.020(5) 0.021(6) 0.005(5)
O11W 0.078(6) 0.069(6) 0.110(8) 0.015(5) 0.046(6) 0.000(5)
O12W 0.108(8) 0.054(6) 0.150(10) 0.032(6) 0.055(7) 0.009(5)
O13W 0.082(8) 0.127(10) 0.208(14) 0.082(10) 0.027(8) 0.009(7)
O14W 0.205(15) 0.130(11) 0.117(10) 0.044(9) 0.007(10) 0.013(10)
O15W 0.100(9) 0.137(11) 0.160(12) 0.003(9) 0.018(8) -0.029(8)
O16W 0.171(12) 0.090(8) 0.101(8) 0.021(7) 0.031(8) 0.012(8)
O17W 0.088(8) 0.130(10) 0.174(12) 0.059(9) 0.042(8) -0.006(7)
O18W 0.140(12) 0.119(11) 0.278(19) 0.111(12) 0.089(12) 0.029(9)

loop_
_atom_type_symbol
_atom_type_description
_atom_type_scat_dispersion_real
_atom_type_scat_dispersion_imag
_atom_type_scat_source
C C 0.0033 0.0016 'International Tables Vol C Tables 4.2.6.8 and 6.1.1.4'
H H 0.0000 0.0000 'International Tables Vol C Tables 4.2.6.8 and 6.1.1.4'
N N 0.0061 0.0033 'International Tables Vol C Tables 4.2.6.8 and 6.1.1.4'
O O 0.0106 0.0060 'International Tables Vol C Tables 4.2.6.8 and 6.1.1.4'
P P 0.1023 0.0942 'International Tables Vol C Tables 4.2.6.8 and 6.1.1.4'
S S 0.1246 0.1234 'International Tables Vol C Tables 4.2.6.8 and 6.1.1.4'
Gd Gd -0.1653 3.9035 'International Tables Vol C Tables 4.2.6.8 and 6.1.1.4'

loop_
_geom_angle_atom_site_label_1
_geom_angle_atom_site_label_2
_geom_angle_atom_site_label_3
_geom_angle
_geom_angle_site_symmetry_1
_geom_angle_site_symmetry_3
O03W Gd1 O06W 129.4(13) 2_656 2_656
O03W Gd1 O04W 101.1(12) 2_656 2_656
O06W Gd1 O04W 95.3(8) 2_656 2_656
O03W Gd1 Gd1 74.8(11) 2_656 2_656
O06W Gd1 Gd1 71.3(6) 2_656 2_656
O04W Gd1 Gd1 62.4(5) 2_656 2_656
O03W Gd1 O03W 106.2(11) 2_656 .
O06W Gd1 O03W 48.6(8) 2_656 .
O04W Gd1 O03W 55.6(8) 2_656 .
Gd1 Gd1 O03W 31.4(6) 2_656 .
O03W Gd1 O05W 108.9(12) 2_656 .
O06W Gd1 O05W 107.3(7) 2_656 .
O04W Gd1 O05W 27.2(5) 2_656 .
Gd1 Gd1 O05W 89.6(4) 2_656 .
O03W Gd1 O05W 79.5(7) . .
O03W Gd1 O04W 64.0(12) 2_656 .
O06W Gd1 O04W 66.5(8) 2_656 .
O04W Gd1 O04W 120.7(5) 2_656 .
Gd1 Gd1 O04W 58.3(5) 2_656 .
O03W Gd1 O04W 73.4(8) . .
O05W Gd1 O04W 147.8(6) . .
O03W Gd1 O06W 44.9(12) 2_656 .
O06W Gd1 O06W 114.2(6) 2_656 .
O04W Gd1 O06W 59.2(7) 2_656 .
Gd1 Gd1 O06W 42.8(4) 2_656 .
O03W Gd1 O06W 69.7(7) . .
O05W Gd1 O06W 77.3(6) . .
O04W Gd1 O06W 77.3(6) . .
O03W Gd1 O08W 107.4(12) 2_656 .
O06W Gd1 O08W 116.7(7) 2_656 .
O04W Gd1 O08W 99.2(7) 2_656 .
Gd1 Gd1 O08W 161.3(4) 2_656 .
O03W Gd1 O08W 141.4(7) . .
O05W Gd1 O08W 72.0(6) . .
O04W Gd1 O08W 139.9(6) . .
O06W Gd1 O08W 126.1(6) . .
O03W Gd1 O02W 165.2(12) 2_656 .
O06W Gd1 O02W 44.0(7) 2_656 .
O04W Gd1 O02W 93.1(6) 2_656 .
Gd1 Gd1 O02W 109.0(4) 2_656 .
O03W Gd1 O02W 78.5(7) . .
O05W Gd1 O02W 85.6(5) . .
O04W Gd1 O02W 105.3(6) . .
O06W Gd1 O02W 146.0(6) . .
O08W Gd1 O02W 73.8(6) . .
O03W Gd1 O07W 35.1(11) 2_656 .
O06W Gd1 O07W 152.4(7) 2_656 .
O04W Gd1 O07W 109.4(6) 2_656 .
Gd1 Gd1 O07W 108.8(4) 2_656 .
O03W Gd1 O07W 139.7(7) . .
O05W Gd1 O07W 100.3(5) . .
O04W Gd1 O07W 89.7(6) . .
O06W Gd1 O07W 71.0(5) . .
O08W Gd1 O07W 72.4(5) . .
O02W Gd1 O07W 141.8(5) . .
O03W Gd1 O01W 92.4(11) 2_656 .
O06W Gd1 O01W 79.1(7) 2_656 .
O04W Gd1 O01W 165.9(6) 2_656 .
Gd1 Gd1 O01W 126.3(3) 2_656 .
O03W Gd1 O01W 124.5(7) . .
O05W Gd1 O01W 142.6(5) . .
O04W Gd1 O01W 69.1(6) . .
O06W Gd1 O01W 134.9(5) . .
O08W Gd1 O01W 72.4(5) . .
O02W Gd1 O01W 73.8(5) . .
O07W Gd1 O01W 79.4(5) . .
O06W O02W Gd1 45.5(7) 2_656 .
Gd1 O03W O07W 117.7(18) 2_656 2_656
Gd1 O03W O06W 104.7(16) 2_656 2_656
O07W O03W O06W 114.7(17) 2_656 2_656
Gd1 O03W Gd1 73.8(11) 2_656 .
O07W O03W Gd1 162.1(16) 2_656 .
O06W O03W Gd1 47.5(8) 2_656 .
O05W O04W Gd1 80.6(14) 2_656 2_656
O05W O04W Gd1 139.7(17) 2_656 .
Gd1 O04W Gd1 59.3(5) 2_656 .
O04W O05W Gd1 72.2(13) 2_656 .
O02W O06W Gd1 90.5(10) 2_656 2_656
O02W O06W O03W 122.0(14) 2_656 2_656
Gd1 O06W O03W 83.9(11) 2_656 2_656
O02W O06W Gd1 140.7(11) 2_656 .
Gd1 O06W Gd1 65.8(6) 2_656 .
O03W O06W Gd1 30.4(9) 2_656 .
O03W O07W Gd1 27.3(9) 2_656 .
C11 O1 H1 109.5 . .
O1 C11 C12 121.4(8) . .
O1 C11 C16 120.4(8) . .
C12 C11 C16 118.1(9) . .
C11 C12 C13 121.1(8) . .
C11 C12 C10 120.4(9) . .
C13 C12 C10 118.5(8) . .
C14 C13 C12 120.9(8) . .
C14 C13 H13 119.6 . .
C12 C13 H13 119.6 . .
C13 C14 C15 118.9(9) . .
C13 C14 S1 122.7(7) . .
C15 C14 S1 118.4(7) . .
C16 C15 C14 122.6(9) . .
C16 C15 H15 118.7 . .
C14 C15 H15 118.7 . .
C15 C16 C11 118.2(9) . .
C15 C16 C40 122.1(8) . .
C11 C16 C40 119.5(8) . .
O11' S1 O13 77.9(8) . .
O11' S1 O12 135.7(8) . .
O13 S1 O12 114.0(5) . .
O11' S1 O13' 113.2(6) . .
O13 S1 O13' 37.6(8) . .
O12 S1 O13' 79.5(8) . .
O11' S1 O12' 113.0(6) . .
O13 S1 O12' 139.5(8) . .
O12 S1 O12' 31.5(8) . .
O13' S1 O12' 110.0(6) . .
O11' S1 O11 34.2(8) . .
O13 S1 O11 111.0(5) . .
O12 S1 O11 110.9(5) . .
O13' S1 O11 141.5(8) . .
O12' S1 O11 81.9(8) . .
O11' S1 C14 108.9(6) . .
O13 S1 C14 107.2(4) . .
O12 S1 C14 107.5(4) . .
O13' S1 C14 105.7(5) . .
O12' S1 C14 105.4(5) . .
O11 S1 C14 105.9(4) . .
C26 C10 C12 113.3(7) . .
C26 C10 H10A 108.9 . .
C12 C10 H10A 108.9 . .
C26 C10 H10B 108.9 . .
C12 C10 H10B 108.9 . .
H10A C10 H10B 107.7 . .
C21 O2 H2 109.5 . .
O2 C21 C26 123.3(8) . .
O2 C21 C22 116.6(9) . .
C26 C21 C22 119.9(9) . .
C23 C22 C21 117.0(9) . .
C23 C22 C20 121.6(8) . .
C21 C22 C20 121.4(9) . .
C22 C23 C24 122.9(9) . .
C22 C23 H23 118.6 . .
C24 C23 H23 118.6 . .
C25 C24 C23 118.0(9) . .
C25 C24 S2 122.3(7) . .
C23 C24 S2 119.6(7) . .
C26 C25 C24 121.4(9) . .
C26 C25 H25 119.3 . .
C24 C25 H25 119.3 . .
C25 C26 C21 120.9(8) . .
C25 C26 C10 118.4(8) . .
C21 C26 C10 120.8(8) . .
O22 S2 O21' 69.5(8) . .
O22 S2 O21 117.1(5) . .
O21' S2 O21 135.9(8) . .
O22 S2 O22' 138.2(8) . .
O21' S2 O22' 115.0(6) . .
O21 S2 O22' 29.7(9) . .
O22 S2 O23' 42.0(8) . .
O21' S2 O23' 110.1(6) . .
O21 S2 O23' 80.5(8) . .
O22' S2 O23' 109.1(6) . .
O22 S2 O23 109.9(5) . .
O21' S2 O23 41.2(8) . .
O21 S2 O23 108.2(5) . .
O22' S2 O23 79.8(9) . .
O23' S2 O23 146.1(8) . .
O22 S2 C24 108.9(5) . .
O21' S2 C24 109.5(6) . .
O21 S2 C24 108.5(4) . .
O22' S2 C24 107.9(5) . .
O23' S2 C24 104.7(5) . .
O23 S2 C24 103.2(4) . .
C22 C20 C36 115.4(8) . .
C22 C20 H20A 108.4 . .
C36 C20 H20A 108.4 . .
C22 C20 H20B 108.4 . .
C36 C20 H20B 108.4 . .
H20A C20 H20B 107.5 . .
C31 O3 H3 109.5 . .
O3 C31 C32 120.3(9) . .
O3 C31 C36 119.6(8) . .
C32 C31 C36 120.1(8) . .
C33 C32 C31 120.3(8) . .
C33 C32 C30 119.8(8) . .
C31 C32 C30 119.6(8) . .
C32 C33 C34 120.7(8) . .
C32 C33 H33 119.7 . .
C34 C33 H33 119.7 . .
C35 C34 C33 119.5(8) . .
C35 C34 S3 120.0(7) . .
C33 C34 S3 120.4(6) . .
C34 C35 C36 121.7(8) . .
C34 C35 H35 119.1 . .
C36 C35 H35 119.1 . .
C35 C36 C31 117.5(8) . .
C35 C36 C20 121.2(8) . .
C31 C36 C20 121.3(8) . .
O31 S3 O33 113.7(5) . .
O31 S3 O31' 143.8(8) . .
O33 S3 O31' 62.1(10) . .
O31 S3 O32' 63.8(9) . .
O33 S3 O32' 52.8(9) . .
O31' S3 O32' 112.2(6) . .
O31 S3 O33' 49.3(9) . .
O33 S3 O33' 145.8(8) . .
O31' S3 O33' 111.8(6) . .
O32' S3 O33' 111.1(6) . .
O31 S3 O32 110.8(5) . .
O33 S3 O32 111.6(5) . .
O31' S3 O32 51.2(10) . .
O32' S3 O32 146.9(8) . .
O33' S3 O32 63.7(10) . .
O31 S3 C34 107.6(4) . .
O33 S3 C34 107.0(4) . .
O31' S3 C34 107.8(6) . .
O32' S3 C34 106.9(6) . .
O33' S3 C34 106.8(6) . .
O32 S3 C34 105.8(4) . .
C46 C30 C32 111.7(7) . .
C46 C30 H30A 109.3 . .
C32 C30 H30A 109.3 . .
C46 C30 H30B 109.3 . .
C32 C30 H30B 109.3 . .
H30A C30 H30B 107.9 . .
C41 O4 H4 109.5 . .
O4 C41 C46 119.2(8) . .
O4 C41 C42 118.9(7) . .
C46 C41 C42 121.9(8) . .
C43 C42 C41 117.0(8) . .
C43 C42 C40 121.5(8) . .
C41 C42 C40 121.4(8) . .
C42 C43 C44 122.0(9) . .
C42 C43 H43 119.0 . .
C44 C43 H43 119.0 . .
C45 C44 C43 121.1(9) . .
C45 C44 S4 120.0(7) . .
C43 C44 S4 118.9(7) . .
C44 C45 C46 119.9(8) . .
C44 C45 H45 120.1 . .
C46 C45 H45 120.1 . .
C41 C46 C45 118.1(8) . .
C41 C46 C30 121.3(8) . .
C45 C46 C30 120.5(8) . .
O42 S4 O41 114.9(6) . .
O42 S4 O43 112.4(7) . .
O41 S4 O43 110.6(6) . .
O42 S4 C44 106.8(5) . .
O41 S4 C44 105.9(5) . .
O43 S4 C44 105.5(5) . .
C42 C40 C16 112.2(6) . .
C42 C40 H40A 109.2 . .
C16 C40 H40A 109.2 . .
C42 C40 H40B 109.2 . .
C16 C40 H40B 109.2 . .
H40A C40 H40B 107.9 . .
N1 C1 H1A 109.5 . .
N1 C1 H1B 109.5 . .
H1A C1 H1B 109.5 . .
N1 C1 H1C 109.5 . .
H1A C1 H1C 109.5 . .
H1B C1 H1C 109.5 . .
C4 N1 C2 108.0 . .
C4 N1 C1 131.7(13) . .
C2 N1 C1 120.2(13) . .
N1 C2 N2 108.0 . .
N1 C2 H2A 126.0 . .
N2 C2 H2A 126.0 . .
C3 N2 C2 108.0 . .
C3 N2 C5 123(2) . .
C2 N2 C5 128(2) . .
N2 C3 C4 108.0 . .
N2 C3 H3A 126.0 . .
C4 C3 H3A 126.0 . .
N1 C4 C3 108.0 . .
N1 C4 H4A 126.0 . .
C3 C4 H4A 126.0 . .
C6 C5 N2 120(3) . .
C6 C5 H5A 107.4 . .
N2 C5 H5A 107.4 . .
C6 C5 H5B 107.4 . .
N2 C5 H5B 107.4 . .
H5A C5 H5B 107.0 . .
C5 C6 H6A 109.5 . .
C5 C6 H6B 109.5 . .
H6A C6 H6B 109.5 . .
C5 C6 H6C 109.5 . .
H6A C6 H6C 109.5 . .
H6B C6 H6C 109.5 . .
C41A P1A C21A 110.2(5) . .
C41A P1A C31A 111.5(5) . .
C21A P1A C31A 107.0(5) . .
C41A P1A C10A 108.7(5) . .
C21A P1A C10A 110.0(5) . .
C31A P1A C10A 109.4(5) . .
C11A C10A P1A 111.5(7) . .
C11A C10A H10C 109.3 . .
P1A C10A H10C 109.3 . .
C11A C10A H10D 109.3 . .
P1A C10A H10D 109.3 . .
H10C C10A H10D 108.0 . .
C12A C11A C16A 119.9(9) . .
C12A C11A C10A 120.1(9) . .
C16A C11A C10A 119.9(9) . .
C11A C12A C13A 121.3(10) . .
C11A C12A H12A 119.3 . .
C13A C12A H12A 119.3 . .
C12A C13A C14A 117.9(10) . .
C12A C13A H13A 121.1 . .
C14A C13A H13A 121.1 . .
C15A C14A C13A 120.4(11) . .
C15A C14A H14A 119.8 . .
C13A C14A H14A 119.8 . .
C14A C15A C16A 121.0(10) . .
C14A C15A H15A 119.5 . .
C16A C15A H15A 119.5 . .
C11A C16A C15A 119.4(9) . .
C11A C16A H16A 120.3 . .
C15A C16A H16A 120.3 . .
C26A C21A C22A 117.9(11) . .
C26A C21A P1A 121.6(10) . .
C22A C21A P1A 120.3(9) . .
C23A C22A C21A 121.9(13) . .
C23A C22A H22A 119.1 . .
C21A C22A H22A 119.1 . .
C22A C23A C24A 119.3(15) . .
C22A C23A H23A 120.3 . .
C24A C23A H23A 120.3 . .
C25A C24A C23A 119.4(13) . .
C25A C24A H24A 120.3 . .
C23A C24A H24A 120.3 . .
C24A C25A C26A 121.5(15) . .
C24A C25A H25A 119.2 . .
C26A C25A H25A 119.2 . .
C21A C26A C25A 119.9(15) . .
C21A C26A H26A 120.1 . .
C25A C26A H26A 120.1 . .
C32A C31A C36A 121.6(11) . .
C32A C31A P1A 119.2(9) . .
C36A C31A P1A 119.2(9) . .
C31A C32A C33A 119.1(14) . .
C31A C32A H32A 120.5 . .
C33A C32A H32A 120.5 . .
C34A C33A C32A 119.6(15) . .
C34A C33A H33A 120.2 . .
C32A C33A H33A 120.2 . .
C35A C34A C33A 120.1(14) . .
C35A C34A H34A 119.9 . .
C33A C34A H34A 119.9 . .
C34A C35A C36A 122.4(14) . .
C34A C35A H35A 118.8 . .
C36A C35A H35A 118.8 . .
C31A C36A C35A 117.2(13) . .
C31A C36A H36A 121.4 . .
C35A C36A H36A 121.4 . .
C42A C41A C46A 118.7(10) . .
C42A C41A P1A 121.1(8) . .
C46A C41A P1A 120.2(8) . .
C41A C42A C43A 120.6(10) . .
C41A C42A H42A 119.7 . .
C43A C42A H42A 119.7 . .
C44A C43A C42A 120.2(11) . .
C44A C43A H43A 119.9 . .
C42A C43A H43A 119.9 . .
C43A C44A C45A 120.0(11) . .
C43A C44A H44A 120.0 . .
C45A C44A H44A 120.0 . .
C46A C45A C44A 119.9(10) . .
C46A C45A H45A 120.0 . .
C44A C45A H45A 120.0 . .
C45A C46A C41A 120.6(10) . .
C45A C46A H46A 119.7 . .
C41A C46A H46A 119.7 . .
C21B P1B C31B 110.0(4) . .
C21B P1B C41B 109.6(4) . .
C31B P1B C41B 108.7(4) . .
C21B P1B C10B 110.9(4) . .
C31B P1B C10B 107.3(4) . .
C41B P1B C10B 110.3(4) . .
C11B C10B P1B 115.2(6) . .
C11B C10B H10E 108.5 . .
P1B C10B H10E 108.5 . .
C11B C10B H10F 108.5 . .
P1B C10B H10F 108.5 . .
H10E C10B H10F 107.5 . .
C16B C11B C12B 117.7(8) . .
C16B C11B C10B 121.7(8) . .
C12B C11B C10B 120.6(8) . .
C13B C12B C11B 122.5(8) . .
C13B C12B H12B 118.8 . .
C11B C12B H12B 118.8 . .
C14B C13B C12B 117.9(9) . .
C14B C13B H13B 121.1 . .
C12B C13B H13B 121.1 . .
C13B C14B C15B 121.2(9) . .
C13B C14B H14B 119.4 . .
C15B C14B H14B 119.4 . .
C14B C15B C16B 120.6(9) . .
C14B C15B H15B 119.7 . .
C16B C15B H15B 119.7 . .
C15B C16B C11B 120.1(9) . .
C15B C16B H16B 120.0 . .
C11B C16B H16B 120.0 . .
C22B C21B C26B 119.6(7) . .
C22B C21B P1B 121.1(6) . .
C26B C21B P1B 119.2(6) . .
C23B C22B C21B 119.9(8) . .
C23B C22B H22B 120.1 . .
C21B C22B H22B 120.1 . .
C24B C23B C22B 120.5(8) . .
C24B C23B H23B 119.8 . .
C22B C23B H23B 119.8 . .
C23B C24B C25B 121.0(8) . .
C23B C24B H24B 119.5 . .
C25B C24B H24B 119.5 . .
C26B C25B C24B 119.4(8) . .
C26B C25B H25B 120.3 . .
C24B C25B H25B 120.3 . .
C25B C26B C21B 119.7(8) . .
C25B C26B H26B 120.2 . .
C21B C26B H26B 120.2 . .
C36B C31B C32B 120.9(7) . .
C36B C31B P1B 119.8(6) . .
C32B C31B P1B 119.1(6) . .
C33B C32B C31B 118.0(8) . .
C33B C32B H32B 121.0 . .
C31B C32B H32B 121.0 . .
C34B C33B C32B 120.2(8) . .
C34B C33B H33B 119.9 . .
C32B C33B H33B 119.9 . .
C33B C34B C35B 122.4(8) . .
C33B C34B H34B 118.8 . .
C35B C34B H34B 118.8 . .
C36B C35B C34B 118.1(8) . .
C36B C35B H35B 121.0 . .
C34B C35B H35B 121.0 . .
C35B C36B C31B 120.3(8) . .
C35B C36B H36B 119.8 . .
C31B C36B H36B 119.8 . .
C46B C41B C42B 119.7(7) . .
C46B C41B P1B 120.2(6) . .
C42B C41B P1B 120.1(6) . .
C43B C42B C41B 119.6(8) . .
C43B C42B H42B 120.2 . .
C41B C42B H42B 120.2 . .
C44B C43B C42B 121.0(9) . .
C44B C43B H43B 119.5 . .
C42B C43B H43B 119.5 . .
C43B C44B C45B 119.4(9) . .
C43B C44B H44B 120.3 . .
C45B C44B H44B 120.3 . .
C46B C45B C44B 120.3(9) . .
C46B C45B H45B 119.9 . .
C44B C45B H45B 119.9 . .
C45B C46B C41B 120.0(9) . .
C45B C46B H46B 120.0 . .
C41B C46B H46B 120.0 . .

loop_
_geom_bond_atom_site_label_1
_geom_bond_atom_site_label_2
_geom_bond_distance
_geom_bond_site_symmetry_2
Gd1 O03W 1.27(3) 2_656
Gd1 O06W 1.743(18) 2_656
Gd1 O04W 2.31(2) 2_656
Gd1 Gd1 2.339(2) 2_656
Gd1 O03W 2.35(2) .
Gd1 O05W 2.399(16) .
Gd1 O04W 2.41(2) .
Gd1 O06W 2.428(18) .
Gd1 O08W 2.429(17) .
Gd1 O02W 2.445(17) .
Gd1 O07W 2.454(15) .
Gd1 O01W 2.465(13) .
O02W O06W 1.70(2) 2_656
O03W Gd1 1.27(3) 2_656
O03W O07W 1.59(3) 2_656
O03W O06W 1.77(3) 2_656
O04W O05W 1.11(2) 2_656
O04W Gd1 2.31(2) 2_656
O05W O04W 1.11(2) 2_656
O06W O02W 1.70(2) 2_656
O06W Gd1 1.743(18) 2_656
O06W O03W 1.77(3) 2_656
O07W O03W 1.59(3) 2_656
O1 C11 1.323(10) .
O1 H1 0.8500 .
C11 C12 1.378(12) .
C11 C16 1.453(12) .
C12 C13 1.401(14) .
C12 C10 1.535(12) .
C13 C14 1.364(13) .
C13 H13 0.9500 .
C14 C15 1.389(12) .
C14 S1 1.741(11) .
C15 C16 1.373(13) .
C15 H15 0.9500 .
C16 C40 1.523(12) .
S1 O11' 1.395(9) .
S1 O13 1.411(8) .
S1 O12 1.412(8) .
S1 O13' 1.434(9) .
S1 O12' 1.437(9) .
S1 O11 1.443(8) .
C10 C26 1.526(11) .
C10 H10A 0.9900 .
C10 H10B 0.9900 .
O2 C21 1.341(11) .
O2 H2 0.8500 .
C21 C26 1.377(13) .
C21 C22 1.436(12) .
C22 C23 1.388(14) .
C22 C20 1.481(14) .
C23 C24 1.399(14) .
C23 H23 0.9500 .
C24 C25 1.378(12) .
C24 S2 1.750(10) .
C25 C26 1.376(13) .
C25 H25 0.9500 .
S2 O22 1.389(8) .
S2 O21' 1.400(8) .
S2 O21 1.411(8) .
S2 O22' 1.417(8) .
S2 O23' 1.464(9) .
S2 O23 1.482(8) .
C20 C36 1.518(13) .
C20 H20A 0.9900 .
C20 H20B 0.9900 .
O3 C31 1.352(11) .
O3 H3 0.8500 .
C31 C32 1.376(13) .
C31 C36 1.434(13) .
C32 C33 1.363(12) .
C32 C30 1.530(11) .
C33 C34 1.393(12) .
C33 H33 0.9500 .
C34 C35 1.369(12) .
C34 S3 1.755(9) .
C35 C36 1.386(12) .
C35 H35 0.9500 .
S3 O31 1.395(8) .
S3 O33 1.395(8) .
S3 O31' 1.396(9) .
S3 O32' 1.405(9) .
S3 O33' 1.409(9) .
S3 O32 1.418(8) .
C30 C46 1.502(12) .
C30 H30A 0.9900 .
C30 H30B 0.9900 .
O4 C41 1.354(10) .
O4 H4 0.8500 .
C41 C46 1.377(11) .
C41 C42 1.437(12) .
C42 C43 1.366(12) .
C42 C40 1.505(11) .
C43 C44 1.375(12) .
C43 H43 0.9500 .
C44 C45 1.369(13) .
C44 S4 1.770(9) .
C45 C46 1.419(12) .
C45 H45 0.9500 .
S4 O42 1.392(9) .
S4 O41 1.407(9) .
S4 O43 1.465(9) .
C40 H40A 0.9900 .
C40 H40B 0.9900 .
C1 N1 1.39(2) .
C1 H1A 0.9800 .
C1 H1B 0.9800 .
C1 H1C 0.9800 .
N1 C4 1.328(11) .
N1 C2 1.328(11) .
C2 N2 1.328(11) .
C2 H2A 0.9500 .
N2 C3 1.328(11) .
N2 C5 1.45(4) .
C3 C4 1.328(11) .
C3 H3A 0.9500 .
C4 H4A 0.9500 .
C5 C6 1.40(4) .
C5 H5A 0.9900 .
C5 H5B 0.9900 .
C6 H6A 0.9800 .
C6 H6B 0.9800 .
C6 H6C 0.9800 .
P1A C41A 1.787(11) .
P1A C21A 1.791(11) .
P1A C31A 1.814(10) .
P1A C10A 1.816(9) .
C10A C11A 1.507(13) .
C10A H10C 0.9900 .
C10A H10D 0.9900 .
C11A C12A 1.375(14) .
C11A C16A 1.382(13) .
C12A C13A 1.395(14) .
C12A H12A 0.9500 .
C13A C14A 1.410(16) .
C13A H13A 0.9500 .
C14A C15A 1.357(14) .
C14A H14A 0.9500 .
C15A C16A 1.393(13) .
C15A H15A 0.9500 .
C16A H16A 0.9500 .
C21A C26A 1.372(16) .
C21A C22A 1.381(16) .
C22A C23A 1.370(16) .
C22A H22A 0.9500 .
C23A C24A 1.37(2) .
C23A H23A 0.9500 .
C24A C25A 1.35(2) .
C24A H24A 0.9500 .
C25A C26A 1.384(19) .
C25A H25A 0.9500 .
C26A H26A 0.9500 .
C31A C32A 1.374(17) .
C31A C36A 1.384(16) .
C32A C33A 1.412(17) .
C32A H32A 0.9500 .
C33A C34A 1.37(2) .
C33A H33A 0.9500 .
C34A C35A 1.35(2) .
C34A H34A 0.9500 .
C35A C36A 1.399(17) .
C35A H35A 0.9500 .
C36A H36A 0.9500 .
C41A C42A 1.374(14) .
C41A C46A 1.404(13) .
C42A C43A 1.401(14) .
C42A H42A 0.9500 .
C43A C44A 1.362(15) .
C43A H43A 0.9500 .
C44A C45A 1.393(16) .
C44A H44A 0.9500 .
C45A C46A 1.379(14) .
C45A H45A 0.9500 .
C46A H46A 0.9500 .
P1B C21B 1.802(8) .
P1B C31B 1.802(8) .
P1B C41B 1.802(8) .
P1B C10B 1.805(8) .
C10B C11B 1.518(11) .
C10B H10E 0.9900 .
C10B H10F 0.9900 .
C11B C16B 1.381(11) .
C11B C12B 1.402(12) .
C12B C13B 1.370(12) .
C12B H12B 0.9500 .
C13B C14B 1.370(13) .
C13B H13B 0.9500 .
C14B C15B 1.370(14) .
C14B H14B 0.9500 .
C15B C16B 1.375(13) .
C15B H15B 0.9500 .
C16B H16B 0.9500 .
C21B C22B 1.398(11) .
C21B C26B 1.403(11) .
C22B C23B 1.365(12) .
C22B H22B 0.9500 .
C23B C24B 1.360(12) .
C23B H23B 0.9500 .
C24B C25B 1.398(12) .
C24B H24B 0.9500 .
C25B C26B 1.371(12) .
C25B H25B 0.9500 .
C26B H26B 0.9500 .
C31B C36B 1.393(11) .
C31B C32B 1.396(11) .
C32B C33B 1.394(12) .
C32B H32B 0.9500 .
C33B C34B 1.355(12) .
C33B H33B 0.9500 .
C34B C35B 1.393(12) .
C34B H34B 0.9500 .
C35B C36B 1.374(12) .
C35B H35B 0.9500 .
C36B H36B 0.9500 .
C41B C46B 1.378(12) .
C41B C42B 1.397(11) .
C42B C43B 1.366(11) .
C42B H42B 0.9500 .
C43B C44B 1.363(14) .
C43B H43B 0.9500 .
C44B C45B 1.398(14) .
C44B H44B 0.9500 .
C45B C46B 1.364(13) .
C45B H45B 0.9500 .
C46B H46B 0.9500 .

loop_
_geom_torsion_atom_site_label_1
_geom_torsion_atom_site_label_2
_geom_torsion_atom_site_label_3
_geom_torsion_atom_site_label_4
_geom_torsion
_geom_torsion_site_symmetry_1
_geom_torsion_site_symmetry_4
O03W Gd1 O02W O06W -70(5) 2_656 2_656
O04W Gd1 O02W O06W 94.4(11) 2_656 2_656
Gd1 Gd1 O02W O06W 32.5(10) 2_656 2_656
O03W Gd1 O02W O06W 40.4(11) . 2_656
O05W Gd1 O02W O06W 120.6(10) . 2_656
O04W Gd1 O02W O06W -28.6(11) . 2_656
O06W Gd1 O02W O06W 61.2(16) . 2_656
O08W Gd1 O02W O06W -166.9(11) . 2_656
O07W Gd1 O02W O06W -138.3(11) . 2_656
O01W Gd1 O02W O06W -91.0(10) . 2_656
O03W Gd1 O03W Gd1 -0.002(2) 2_656 2_656
O06W Gd1 O03W Gd1 -128.7(16) 2_656 2_656
O04W Gd1 O03W Gd1 92.5(12) 2_656 2_656
O05W Gd1 O03W Gd1 106.8(11) . 2_656
O04W Gd1 O03W Gd1 -55.7(10) . 2_656
O06W Gd1 O03W Gd1 26.6(9) . 2_656
O08W Gd1 O03W Gd1 149.5(8) . 2_656
O02W Gd1 O03W Gd1 -165.6(12) . 2_656
O07W Gd1 O03W Gd1 13.1(17) . 2_656
O01W Gd1 O03W Gd1 -104.6(10) . 2_656
O03W Gd1 O03W O07W 132(6) 2_656 2_656
O06W Gd1 O03W O07W 4(5) 2_656 2_656
O04W Gd1 O03W O07W -135(5) 2_656 2_656
Gd1 Gd1 O03W O07W 132(6) 2_656 2_656
O05W Gd1 O03W O07W -121(5) . 2_656
O04W Gd1 O03W O07W 77(5) . 2_656
O06W Gd1 O03W O07W 159(5) . 2_656
O08W Gd1 O03W O07W -78(5) . 2_656
O02W Gd1 O03W O07W -33(5) . 2_656
O07W Gd1 O03W O07W 145(4) . 2_656
O01W Gd1 O03W O07W 28(6) . 2_656
O03W Gd1 O03W O06W 128.7(16) 2_656 2_656
O04W Gd1 O03W O06W -138.8(13) 2_656 2_656
Gd1 Gd1 O03W O06W 128.7(16) 2_656 2_656
O05W Gd1 O03W O06W -124.5(11) . 2_656
O04W Gd1 O03W O06W 73.0(11) . 2_656
O06W Gd1 O03W O06W 155.3(9) . 2_656
O08W Gd1 O03W O06W -81.8(14) . 2_656
O02W Gd1 O03W O06W -36.9(10) . 2_656
O07W Gd1 O03W O06W 141.9(10) . 2_656
O01W Gd1 O03W O06W 24.1(13) . 2_656
O03W Gd1 O04W O05W -94(3) 2_656 2_656
O06W Gd1 O04W O05W 76(3) 2_656 2_656
O04W Gd1 O04W O05W -6(2) 2_656 2_656
Gd1 Gd1 O04W O05W -6(2) 2_656 2_656
O03W Gd1 O04W O05W 24(3) . 2_656
O05W Gd1 O04W O05W -9(4) . 2_656
O06W Gd1 O04W O05W -48(3) . 2_656
O08W Gd1 O04W O05W -180(2) . 2_656
O02W Gd1 O04W O05W 97(3) . 2_656
O07W Gd1 O04W O05W -118(3) . 2_656
O01W Gd1 O04W O05W 163(3) . 2_656
O03W Gd1 O04W Gd1 -87.7(13) 2_656 2_656
O06W Gd1 O04W Gd1 81.9(7) 2_656 2_656
O04W Gd1 O04W Gd1 0.0 2_656 2_656
O03W Gd1 O04W Gd1 30.4(7) . 2_656
O05W Gd1 O04W Gd1 -3.3(13) . 2_656
O06W Gd1 O04W Gd1 -41.9(5) . 2_656
O08W Gd1 O04W Gd1 -174.0(7) . 2_656
O02W Gd1 O04W Gd1 103.1(5) . 2_656
O07W Gd1 O04W Gd1 -112.5(5) . 2_656
O01W Gd1 O04W Gd1 168.7(6) . 2_656
O03W Gd1 O05W O04W 77.2(18) 2_656 2_656
O06W Gd1 O05W O04W -66.8(15) 2_656 2_656
Gd1 Gd1 O05W O04W 3.4(14) 2_656 2_656
O03W Gd1 O05W O04W -26.5(15) . 2_656
O04W Gd1 O05W O04W 6(3) . 2_656
O06W Gd1 O05W O04W 44.8(14) . 2_656
O08W Gd1 O05W O04W 180.0(15) . 2_656
O02W Gd1 O05W O04W -105.6(14) . 2_656
O07W Gd1 O05W O04W 112.5(14) . 2_656
O01W Gd1 O05W O04W -161.5(13) . 2_656
O03W Gd1 O06W O02W 65(2) 2_656 2_656
O06W Gd1 O06W O02W -57.9(16) 2_656 2_656
O04W Gd1 O06W O02W -139(2) 2_656 2_656
Gd1 Gd1 O06W O02W -57.9(16) 2_656 2_656
O03W Gd1 O06W O02W -77.9(18) . 2_656
O05W Gd1 O06W O02W -161.3(18) . 2_656
O04W Gd1 O06W O02W -1.2(17) . 2_656
O08W Gd1 O06W O02W 142.5(16) . 2_656
O02W Gd1 O06W O02W -99.7(18) . 2_656
O07W Gd1 O06W O02W 92.9(18) . 2_656
O01W Gd1 O06W O02W 41(2) . 2_656
O03W Gd1 O06W Gd1 122.4(18) 2_656 2_656
O06W Gd1 O06W Gd1 0.0 2_656 2_656
O04W Gd1 O06W Gd1 -81.4(8) 2_656 2_656
O03W Gd1 O06W Gd1 -20.1(7) . 2_656
O05W Gd1 O06W Gd1 -103.4(6) . 2_656
O04W Gd1 O06W Gd1 56.7(6) . 2_656
O08W Gd1 O06W Gd1 -159.6(5) . 2_656
O02W Gd1 O06W Gd1 -41.9(12) . 2_656
O07W Gd1 O06W Gd1 150.8(7) . 2_656
O01W Gd1 O06W Gd1 98.9(7) . 2_656
O06W Gd1 O06W O03W -122.4(18) 2_656 2_656
O04W Gd1 O06W O03W 156.2(18) 2_656 2_656
Gd1 Gd1 O06W O03W -122.4(18) 2_656 2_656
O03W Gd1 O06W O03W -142.5(13) . 2_656
O05W Gd1 O06W O03W 134.1(17) . 2_656
O04W Gd1 O06W O03W -65.8(17) . 2_656
O08W Gd1 O06W O03W 78.0(18) . 2_656
O02W Gd1 O06W O03W -164.3(17) . 2_656
O07W Gd1 O06W O03W 28.3(16) . 2_656
O01W Gd1 O06W O03W -23.5(19) . 2_656
O06W Gd1 O07W O03W 70(3) 2_656 2_656
O04W Gd1 O07W O03W -82(2) 2_656 2_656
Gd1 Gd1 O07W O03W -15(2) 2_656 2_656
O03W Gd1 O07W O03W -22(3) . 2_656
O05W Gd1 O07W O03W -108(2) . 2_656
O04W Gd1 O07W O03W 41(2) . 2_656
O06W Gd1 O07W O03W -36(2) . 2_656
O08W Gd1 O07W O03W -175(2) . 2_656
O02W Gd1 O07W O03W 156(2) . 2_656
O01W Gd1 O07W O03W 110(2) . 2_656
O1 C11 C12 C13 179.5(8) . .
C16 C11 C12 C13 2.2(12) . .
O1 C11 C12 C10 -1.0(12) . .
C16 C11 C12 C10 -178.2(7) . .
C11 C12 C13 C14 0.2(13) . .
C10 C12 C13 C14 -179.4(7) . .
C12 C13 C14 C15 0.3(13) . .
C12 C13 C14 S1 178.1(7) . .
C13 C14 C15 C16 -3.4(12) . .
S1 C14 C15 C16 178.6(6) . .
C14 C15 C16 C11 5.9(12) . .
C14 C15 C16 C40 -178.5(7) . .
O1 C11 C16 C15 177.6(7) . .
C12 C11 C16 C15 -5.1(11) . .
O1 C11 C16 C40 1.8(11) . .
C12 C11 C16 C40 179.1(7) . .
C13 C14 S1 O11' -12.3(12) . .
C15 C14 S1 O11' 165.5(11) . .
C13 C14 S1 O13 -95.1(9) . .
C15 C14 S1 O13 82.8(8) . .
C13 C14 S1 O12 142.0(8) . .
C15 C14 S1 O12 -40.1(8) . .
C13 C14 S1 O13' -134.3(11) . .
C15 C14 S1 O13' 43.5(11) . .
C13 C14 S1 O12' 109.2(11) . .
C15 C14 S1 O12' -72.9(11) . .
C13 C14 S1 O11 23.5(9) . .
C15 C14 S1 O11 -158.7(7) . .
C11 C12 C10 C26 -86.2(10) . .
C13 C12 C10 C26 93.4(10) . .
O2 C21 C22 C23 176.3(8) . .
C26 C21 C22 C23 2.0(13) . .
O2 C21 C22 C20 -4.3(12) . .
C26 C21 C22 C20 -178.6(8) . .
C21 C22 C23 C24 -1.5(13) . .
C20 C22 C23 C24 179.1(9) . .
C22 C23 C24 C25 2.0(14) . .
C22 C23 C24 S2 -174.2(7) . .
C23 C24 C25 C26 -3.0(14) . .
S2 C24 C25 C26 173.1(7) . .
C24 C25 C26 C21 3.6(14) . .
C24 C25 C26 C10 -177.4(8) . .
O2 C21 C26 C25 -176.9(8) . .
C22 C21 C26 C25 -3.0(13) . .
O2 C21 C26 C10 4.1(13) . .
C22 C21 C26 C10 178.0(8) . .
C12 C10 C26 C25 -99.7(10) . .
C12 C10 C26 C21 79.3(11) . .
C25 C24 S2 O22 143.4(9) . .
C23 C24 S2 O22 -40.7(9) . .
C25 C24 S2 O21' -142.3(12) . .
C23 C24 S2 O21' 33.6(12) . .
C25 C24 S2 O21 14.8(10) . .
C23 C24 S2 O21 -169.2(8) . .
C25 C24 S2 O22' -16.5(12) . .
C23 C24 S2 O22' 159.5(11) . .
C25 C24 S2 O23' 99.6(12) . .
C23 C24 S2 O23' -84.5(11) . .
C25 C24 S2 O23 -99.8(9) . .
C23 C24 S2 O23 76.1(9) . .
C23 C22 C20 C36 102.3(10) . .
C21 C22 C20 C36 -77.0(11) . .
O3 C31 C32 C33 175.7(8) . .
C36 C31 C32 C33 -4.4(13) . .
O3 C31 C32 C30 -10.1(12) . .
C36 C31 C32 C30 169.9(8) . .
C31 C32 C33 C34 1.3(13) . .
C30 C32 C33 C34 -172.9(7) . .
C32 C33 C34 C35 2.3(13) . .
C32 C33 C34 S3 -176.7(7) . .
C33 C34 C35 C36 -2.9(13) . .
S3 C34 C35 C36 176.2(7) . .
C34 C35 C36 C31 -0.1(12) . .
C34 C35 C36 C20 179.1(8) . .
O3 C31 C36 C35 -176.3(8) . .
C32 C31 C36 C35 3.7(12) . .
O3 C31 C36 C20 4.4(13) . .
C32 C31 C36 C20 -175.5(8) . .
C22 C20 C36 C35 -84.6(11) . .
C22 C20 C36 C31 94.6(11) . .
C35 C34 S3 O31 -174.0(7) . .
C33 C34 S3 O31 5.0(8) . .
C35 C34 S3 O33 63.4(8) . .
C33 C34 S3 O33 -117.5(8) . .
C35 C34 S3 O31' -2.0(12) . .
C33 C34 S3 O31' 177.0(12) . .
C35 C34 S3 O32' 118.8(12) . .
C33 C34 S3 O32' -62.2(12) . .
C35 C34 S3 O33' -122.3(12) . .
C33 C34 S3 O33' 56.7(12) . .
C35 C34 S3 O32 -55.6(8) . .
C33 C34 S3 O32 123.4(8) . .
C33 C32 C30 C46 79.1(10) . .
C31 C32 C30 C46 -95.1(10) . .
O4 C41 C42 C43 179.8(7) . .
C46 C41 C42 C43 1.9(12) . .
O4 C41 C42 C40 -4.0(11) . .
C46 C41 C42 C40 178.1(7) . .
C41 C42 C43 C44 -2.5(12) . .
C40 C42 C43 C44 -178.7(8) . .
C42 C43 C44 C45 1.7(13) . .
C42 C43 C44 S4 -177.8(7) . .
C43 C44 C45 C46 -0.1(13) . .
S4 C44 C45 C46 179.4(6) . .
O4 C41 C46 C45 -178.3(7) . .
C42 C41 C46 C45 -0.4(12) . .
O4 C41 C46 C30 6.5(12) . .
C42 C41 C46 C30 -175.6(7) . .
C44 C45 C46 C41 -0.5(12) . .
C44 C45 C46 C30 174.7(8) . .
C32 C30 C46 C41 92.6(10) . .
C32 C30 C46 C45 -82.5(10) . .
C45 C44 S4 O42 127.4(8) . .
C43 C44 S4 O42 -53.1(9) . .
C45 C44 S4 O41 4.5(9) . .
C43 C44 S4 O41 -176.0(8) . .
C45 C44 S4 O43 -112.8(8) . .
C43 C44 S4 O43 66.7(9) . .
C43 C42 C40 C16 85.8(10) . .
C41 C42 C40 C16 -90.3(10) . .
C15 C16 C40 C42 -91.4(10) . .
C11 C16 C40 C42 84.2(9) . .
C4 N1 C2 N2 0.0 . .
C1 N1 C2 N2 -177.0(15) . .
N1 C2 N2 C3 0.0 . .
N1 C2 N2 C5 -176(2) . .
C2 N2 C3 C4 0.0 . .
C5 N2 C3 C4 176(2) . .
C2 N1 C4 C3 0.0 . .
C1 N1 C4 C3 176.5(18) . .
N2 C3 C4 N1 0.0 . .
C3 N2 C5 C6 -94(4) . .
C2 N2 C5 C6 81(4) . .
C41A P1A C10A C11A -51.5(8) . .
C21A P1A C10A C11A 69.2(9) . .
C31A P1A C10A C11A -173.5(7) . .
P1A C10A C11A C12A 89.4(10) . .
P1A C10A C11A C16A -86.5(10) . .
C16A C11A C12A C13A 1.7(14) . .
C10A C11A C12A C13A -174.3(8) . .
C11A C12A C13A C14A 0.8(14) . .
C12A C13A C14A C15A -3.3(14) . .
C13A C14A C15A C16A 3.3(14) . .
C12A C11A C16A C15A -1.7(13) . .
C10A C11A C16A C15A 174.2(8) . .
C14A C15A C16A C11A -0.8(14) . .
C41A P1A C21A C26A -17.7(10) . .
C31A P1A C21A C26A 103.8(10) . .
C10A P1A C21A C26A -137.5(9) . .
C41A P1A C21A C22A 168.3(8) . .
C31A P1A C21A C22A -70.2(9) . .
C10A P1A C21A C22A 48.5(10) . .
C26A C21A C22A C23A 0.2(16) . .
P1A C21A C22A C23A 174.5(8) . .
C21A C22A C23A C24A 0.3(17) . .
C22A C23A C24A C25A 0.9(19) . .
C23A C24A C25A C26A -3(2) . .
C22A C21A C26A C25A -1.9(17) . .
P1A C21A C26A C25A -176.1(10) . .
C24A C25A C26A C21A 3(2) . .
C41A P1A C31A C32A -74.5(10) . .
C21A P1A C31A C32A 164.8(9) . .
C10A P1A C31A C32A 45.7(11) . .
C41A P1A C31A C36A 105.8(9) . .
C21A P1A C31A C36A -14.8(11) . .
C10A P1A C31A C36A -133.9(9) . .
C36A C31A C32A C33A 0.7(18) . .
P1A C31A C32A C33A -179.0(9) . .
C31A C32A C33A C34A -1(2) . .
C32A C33A C34A C35A 0(2) . .
C33A C34A C35A C36A 0(2) . .
C32A C31A C36A C35A 0.1(17) . .
P1A C31A C36A C35A 179.7(9) . .
C34A C35A C36A C31A -0.6(19) . .
C21A P1A C41A C42A 132.8(8) . .
C31A P1A C41A C42A 14.0(10) . .
C10A P1A C41A C42A -106.6(8) . .
C21A P1A C41A C46A -48.5(9) . .
C31A P1A C41A C46A -167.3(8) . .
C10A P1A C41A C46A 72.0(9) . .
C46A C41A C42A C43A -0.3(14) . .
P1A C41A C42A C43A 178.4(8) . .
C41A C42A C43A C44A 0.2(15) . .
C42A C43A C44A C45A -0.5(15) . .
C43A C44A C45A C46A 0.9(14) . .
C44A C45A C46A C41A -1.0(13) . .
C42A C41A C46A C45A 0.7(13) . .
P1A C41A C46A C45A -178.0(7) . .
C21B P1B C10B C11B 61.8(7) . .
C31B P1B C10B C11B -178.1(6) . .
C41B P1B C10B C11B -59.8(7) . .
P1B C10B C11B C16B -97.9(8) . .
P1B C10B C11B C12B 84.3(9) . .
C16B C11B C12B C13B 2.1(13) . .
C10B C11B C12B C13B -179.9(8) . .
C11B C12B C13B C14B -1.8(14) . .
C12B C13B C14B C15B 0.4(16) . .
C13B C14B C15B C16B 0.5(17) . .
C14B C15B C16B C11B -0.1(15) . .
C12B C11B C16B C15B -1.1(13) . .
C10B C11B C16B C15B -179.0(8) . .
C31B P1B C21B C22B -84.3(7) . .
C41B P1B C21B C22B 156.2(6) . .
C10B P1B C21B C22B 34.2(8) . .
C31B P1B C21B C26B 92.4(7) . .
C41B P1B C21B C26B -27.1(8) . .
C10B P1B C21B C26B -149.1(6) . .
C26B C21B C22B C23B 2.3(12) . .
P1B C21B C22B C23B 178.9(6) . .
C21B C22B C23B C24B -1.0(12) . .
C22B C23B C24B C25B -1.3(13) . .
C23B C24B C25B C26B 2.2(13) . .
C24B C25B C26B C21B -0.8(13) . .
C22B C21B C26B C25B -1.4(12) . .
P1B C21B C26B C25B -178.1(7) . .
C21B P1B C31B C36B -27.8(8) . .
C41B P1B C31B C36B 92.2(7) . .
C10B P1B C31B C36B -148.5(7) . .
C21B P1B C31B C32B 156.4(6) . .
C41B P1B C31B C32B -83.6(7) . .
C10B P1B C31B C32B 35.6(7) . .
C36B C31B C32B C33B -1.9(12) . .
P1B C31B C32B C33B 173.8(6) . .
C31B C32B C33B C34B 1.0(12) . .
C32B C33B C34B C35B 0.3(13) . .
C33B C34B C35B C36B -0.7(13) . .
C34B C35B C36B C31B -0.3(12) . .
C32B C31B C36B C35B 1.6(12) . .
P1B C31B C36B C35B -174.1(6) . .
C21B P1B C41B C46B -45.7(8) . .
C31B P1B C41B C46B -165.9(7) . .
C10B P1B C41B C46B 76.7(8) . .
C21B P1B C41B C42B 133.4(6) . .
C31B P1B C41B C42B 13.2(8) . .
C10B P1B C41B C42B -104.2(7) . .
C46B C41B C42B C43B -0.5(12) . .
P1B C41B C42B C43B -179.6(6) . .
C41B C42B C43B C44B 0.6(13) . .
C42B C43B C44B C45B -1.1(14) . .
C43B C44B C45B C46B 1.5(14) . .
C44B C45B C46B C41B -1.4(15) . .
C42B C41B C46B C45B 0.9(13) . .
P1B C41B C46B C45B -179.9(7) . .
